data_1567833
loop_
_publ_author_name
'He, Xin'
'Ma, Pengchen'
'Tang, Yuhai'
'Li, Jing'
'Shen, Shenyu'
'Lear, Martin J.'
'Houk, K. N.'
'Xu, Silong'

_publ_section_title
;
 Phosphine-catalyzed activation of cyclopropenones: a versatile
 C<sub>3</sub> synthon for (3+2) annulations with unsaturated
 electrophiles.
;
_journal_issue 43
_journal_name_full 'Chemical science'
_journal_page_first 12769
_journal_page_last 12775
_journal_paper_doi 10.1039/d2sc04092a
_journal_volume 13
_journal_year 2022
_chemical_formula_moiety '18(C25 H19 N O2)'
_chemical_formula_sum 'C450 H342 N18 O36'
_chemical_formula_weight 6577.40
_chemical_name_systematic HX-91
_space_group_crystal_system trigonal
_space_group_IT_number 148
_space_group_name_Hall '-R 3'
_space_group_name_H-M_alt 'R -3 :H'
_atom_sites_solution_hydrogens geom
_atom_sites_solution_primary dual
_audit_creation_date 2021-10-11
_audit_creation_method
;
Olex2 1.2
(compiled 2018.05.29 svn.r3508 for OlexSys, GUI svn.r5506)
;
_audit_update_record
;
2021-10-29 deposited with the CCDC.	2022-10-14 downloaded from the CCDC.
;
_cell_angle_alpha 90
_cell_angle_beta 90
_cell_angle_gamma 120
_cell_formula_units_Z 1
_cell_length_a 32.848(15)
_cell_length_b 32.848(15)
_cell_length_c 10.842(9)
_cell_measurement_reflns_used 6316
_cell_measurement_temperature 296.15
_cell_measurement_theta_max 25.339
_cell_measurement_theta_min 2.362
_cell_volume 10131(11)
_computing_cell_refinement 'SAINT V8.18C (?, 2016)'
_computing_data_reduction 'SAINT V8.18C (?, 2016)'
_computing_molecular_graphics 'Olex2 (Dolomanov et al., 2009)'
_computing_publication_material 'Olex2 (Dolomanov et al., 2009)'
_computing_structure_refinement 'ShelXL (Sheldrick, 2015)'
_computing_structure_solution 'ShelXT (Sheldrick, 2015)'
_diffrn_ambient_temperature 296.15
_diffrn_measured_fraction_theta_full 0.999
_diffrn_measured_fraction_theta_max 0.993
_diffrn_measurement_device_type 'CCD area detector'
_diffrn_measurement_method 'phi and omega scans'
_diffrn_radiation_type MoK\a
_diffrn_radiation_wavelength 0.71073
_diffrn_reflns_av_R_equivalents 0.0948
_diffrn_reflns_av_unetI/netI 0.0548
_diffrn_reflns_Laue_measured_fraction_full 0.999
_diffrn_reflns_Laue_measured_fraction_max 0.993
_diffrn_reflns_limit_h_max 39
_diffrn_reflns_limit_h_min -39
_diffrn_reflns_limit_k_max 35
_diffrn_reflns_limit_k_min -39
_diffrn_reflns_limit_l_max 12
_diffrn_reflns_limit_l_min -13
_diffrn_reflns_number 22203
_diffrn_reflns_point_group_measured_fraction_full 0.999
_diffrn_reflns_point_group_measured_fraction_max 0.993
_diffrn_reflns_theta_full 25.242
_diffrn_reflns_theta_max 25.435
_diffrn_reflns_theta_min 2.010
_exptl_absorpt_coefficient_mu 0.068
_exptl_absorpt_correction_T_max 0.7452
_exptl_absorpt_correction_T_min 0.4084
_exptl_absorpt_correction_type multi-scan
_exptl_absorpt_process_details
;
SADABS-2008/1 (Bruker,2008) was used for absorption correction.
wR2(int) was 0.0940 before and 0.0520 after correction.
The Ratio of minimum to maximum transmission is 0.5480.
The \l/2 correction factor is 0.0015.
;
_exptl_crystal_colour 'clear light colourless'
_exptl_crystal_colour_lustre clear
_exptl_crystal_colour_modifier light
_exptl_crystal_colour_primary colourless
_exptl_crystal_density_diffrn 1.078
_exptl_crystal_description block
_exptl_crystal_F_000 3456
_exptl_crystal_size_max 0.24
_exptl_crystal_size_mid 0.22
_exptl_crystal_size_min 0.2
_refine_diff_density_max 0.142
_refine_diff_density_min -0.217
_refine_diff_density_rms 0.040
_refine_ls_extinction_method none
_refine_ls_goodness_of_fit_ref 1.014
_refine_ls_hydrogen_treatment constr
_refine_ls_matrix_type full
_refine_ls_number_parameters 254
_refine_ls_number_reflns 4144
_refine_ls_number_restraints 0
_refine_ls_restrained_S_all 1.014
_refine_ls_R_factor_all 0.0767
_refine_ls_R_factor_gt 0.0504
_refine_ls_shift/su_max 0.001
_refine_ls_shift/su_mean 0.000
_refine_ls_structure_factor_coef Fsqd
_refine_ls_weighting_details 'w=1/[\s^2^(Fo^2^)+(0.0579P)^2^+5.4510P] where P=(Fo^2^+2Fc^2^)/3'
_refine_ls_weighting_scheme calc
_refine_ls_wR_factor_gt 0.1233
_refine_ls_wR_factor_ref 0.1450
_reflns_Friedel_coverage 0.000
_reflns_number_gt 2828
_reflns_number_total 4144
_reflns_threshold_expression 'I > 2\s(I)'
_cod_data_source_file d2sc04092a2.cif
_cod_data_source_block mo_hx_91_20211009_0m
_cod_depositor_comments 'Adding full bibliography for 1567832--1567834.cif.'
_cod_original_cell_volume 10130(19)
_cod_original_sg_symbol_H-M 'R -3'
_cod_database_code 1567833
_shelx_shelxl_version_number 2014/7
_shelx_space_group_comment
;
The symmetry employed for this shelxl refinement is uniquely defined
by the following loop, which should always be used as a source of
symmetry information in preference to the above space-group names.
They are only intended as comments.
;
_shelx_estimated_absorpt_t_max 0.986
_shelx_estimated_absorpt_t_min 0.984
_olex2_refinement_description
;
1. Fixed Uiso
 At 1.2 times of:
  All C(H) groups
 At 1.5 times of:
  All C(H,H,H) groups
2.a Ternary CH refined with riding coordinates:
 C00B(H00B)
2.b Aromatic/amide H refined with riding coordinates:
 C00A(H00A), C00C(H00C), C00E(H00E), C00G(H00G), C00H(H00H), C00I(H00I),
 C00J(H00J), C00K(H00K), C00L(H00L), C00M(H00M), C00N(H00N), C00O(H00O),
 C00Q(H00Q), C00R(H00R), C00S(H00S)
2.c Idealised Me refined as rotating group:
 C00P(H00D,H00F,H00P)
;
_olex2_submission_original_sample_id HX-91
_olex2_submission_special_instructions 'No special instructions were received'

loop_
_space_group_symop_operation_xyz
'x, y, z'
'-y, x-y, z'
'-x+y, -x, z'
'x+2/3, y+1/3, z+1/3'
'-y+2/3, x-y+1/3, z+1/3'
'-x+y+2/3, -x+1/3, z+1/3'
'x+1/3, y+2/3, z+2/3'
'-y+1/3, x-y+2/3, z+2/3'
'-x+y+1/3, -x+2/3, z+2/3'
'-x, -y, -z'
'y, -x+y, -z'
'x-y, x, -z'
'-x+2/3, -y+1/3, -z+1/3'
'y+2/3, -x+y+1/3, -z+1/3'
'x-y+2/3, x+1/3, -z+1/3'
'-x+1/3, -y+2/3, -z+2/3'
'y+1/3, -x+y+2/3, -z+2/3'
'x-y+1/3, x+2/3, -z+2/3'

loop_
_atom_site_label
_atom_site_type_symbol
_atom_site_fract_x
_atom_site_fract_y
_atom_site_fract_z
_atom_site_U_iso_or_equiv
_atom_site_adp_type
_atom_site_occupancy
_atom_site_site_symmetry_order
_atom_site_calc_flag
_atom_site_refinement_flags_posn
_atom_site_refinement_flags_adp
_atom_site_refinement_flags_occupancy
_atom_site_disorder_assembly
_atom_site_disorder_group
O001 O 0.30340(4) 0.49801(5) 0.63628(13) 0.0539(4) Uani 1 1 d . . . . .
O002 O 0.36004(5) 0.52700(6) 0.49302(16) 0.0757(5) Uani 1 1 d . . . . .
N003 N 0.21737(6) 0.37997(6) 0.89019(16) 0.0518(4) Uani 1 1 d . . . . .
C004 C 0.23867(6) 0.45689(6) 0.50460(17) 0.0388(4) Uani 1 1 d . . . . .
C005 C 0.18900(6) 0.42631(6) 0.46722(17) 0.0389(4) Uani 1 1 d . . . . .
C006 C 0.24021(6) 0.42624(6) 0.72082(17) 0.0420(4) Uani 1 1 d . . . . .
C007 C 0.25206(6) 0.38981(6) 0.70255(18) 0.0431(4) Uani 1 1 d . . . . .
C008 C 0.27795(6) 0.47849(6) 0.43444(18) 0.0432(4) Uani 1 1 d . . . . .
C009 C 0.28452(6) 0.48117(7) 0.29871(18) 0.0462(5) Uani 1 1 d . . . . .
C00A C 0.21950(7) 0.41859(7) 0.83451(18) 0.0475(5) Uani 1 1 d . . . . .
H00A H 0.2084 0.4370 0.8694 0.057 Uiso 1 1 calc R . . . .
C00B C 0.25211(6) 0.46755(6) 0.63988(18) 0.0437(4) Uani 1 1 d . . . . .
H00B H 0.2379 0.4852 0.6739 0.052 Uiso 1 1 calc R . . . .
C00C C 0.15273(6) 0.42755(7) 0.53213(19) 0.0479(5) Uani 1 1 d . . . . .
H00C H 0.1598 0.4478 0.5990 0.058 Uiso 1 1 calc R . . . .
C00D C 0.23758(6) 0.36179(7) 0.81187(19) 0.0477(5) Uani 1 1 d . . . . .
C00E C 0.17708(7) 0.39537(6) 0.36798(19) 0.0481(5) Uani 1 1 d . . . . .
H00E H 0.2007 0.3942 0.3237 0.058 Uiso 1 1 calc R . . . .
C00F C 0.31863(7) 0.50379(7) 0.5178(2) 0.0524(5) Uani 1 1 d . . . . .
C00G C 0.27306(7) 0.37765(7) 0.6075(2) 0.0519(5) Uani 1 1 d . . . . .
H00G H 0.2830 0.3954 0.5355 0.062 Uiso 1 1 calc R . . . .
C00H C 0.10611(7) 0.39867(8) 0.4970(2) 0.0581(6) Uani 1 1 d . . . . .
H00H H 0.0823 0.4000 0.5398 0.070 Uiso 1 1 calc R . . . .
C00I C 0.27878(8) 0.33896(8) 0.6223(2) 0.0614(6) Uani 1 1 d . . . . .
H00I H 0.2925 0.3307 0.5595 0.074 Uiso 1 1 calc R . . . .
C00J C 0.13062(7) 0.36647(7) 0.3345(2) 0.0580(6) Uani 1 1 d . . . . .
H00J H 0.1232 0.3459 0.2684 0.070 Uiso 1 1 calc R . . . .
C00K C 0.24349(8) 0.32287(7) 0.8266(2) 0.0602(6) Uani 1 1 d . . . . .
H00K H 0.2339 0.3049 0.8982 0.072 Uiso 1 1 calc R . . . .
C00L C 0.09507(7) 0.36815(8) 0.3991(2) 0.0611(6) Uani 1 1 d . . . . .
H00L H 0.0638 0.3487 0.3765 0.073 Uiso 1 1 calc R . . . .
C00M C 0.25967(8) 0.49500(8) 0.2226(2) 0.0630(6) Uani 1 1 d . . . . .
H00M H 0.2379 0.5021 0.2565 0.076 Uiso 1 1 calc R . . . .
C00N C 0.26424(8) 0.31214(8) 0.7304(2) 0.0654(6) Uani 1 1 d . . . . .
H00N H 0.2686 0.2864 0.7379 0.079 Uiso 1 1 calc R . . . .
C00O C 0.31687(8) 0.47105(8) 0.2441(2) 0.0670(6) Uani 1 1 d . . . . .
H00O H 0.3341 0.4619 0.2933 0.080 Uiso 1 1 calc R . . . .
C00P C 0.20115(8) 0.36403(8) 1.0158(2) 0.0673(6) Uani 1 1 d . . . . .
H00D H 0.2278 0.3729 1.0686 0.101 Uiso 1 1 calc GR . . . .
H00F H 0.1814 0.3305 1.0164 0.101 Uiso 1 1 calc GR . . . .
H00P H 0.1836 0.3783 1.0451 0.101 Uiso 1 1 calc GR . . . .
C00Q C 0.32364(9) 0.47441(10) 0.1180(3) 0.0847(8) Uani 1 1 d . . . . .
H00Q H 0.3452 0.4672 0.0831 0.102 Uiso 1 1 calc R . . . .
C00R C 0.26717(9) 0.49835(10) 0.0954(2) 0.0829(8) Uani 1 1 d . . . . .
H00R H 0.2503 0.5076 0.0449 0.100 Uiso 1 1 calc R . . . .
C00S C 0.29922(9) 0.48806(10) 0.0444(3) 0.0891(9) Uani 1 1 d . . . . .
H00S H 0.3042 0.4904 -0.0404 0.107 Uiso 1 1 calc R . . . .

loop_
_atom_site_aniso_label
_atom_site_aniso_U_11
_atom_site_aniso_U_22
_atom_site_aniso_U_33
_atom_site_aniso_U_23
_atom_site_aniso_U_13
_atom_site_aniso_U_12
O001 0.0484(8) 0.0543(8) 0.0466(9) 0.0010(6) -0.0097(6) 0.0163(6)
O002 0.0420(8) 0.0931(12) 0.0657(12) 0.0065(9) -0.0021(7) 0.0140(8)
N003 0.0541(10) 0.0599(10) 0.0383(10) 0.0098(8) 0.0033(8) 0.0261(8)
C004 0.0430(10) 0.0416(9) 0.0359(10) 0.0006(8) -0.0033(8) 0.0243(8)
C005 0.0418(9) 0.0409(9) 0.0366(11) 0.0031(8) -0.0016(8) 0.0227(8)
C006 0.0434(10) 0.0461(10) 0.0354(11) -0.0010(8) -0.0050(8) 0.0217(8)
C007 0.0413(10) 0.0454(10) 0.0393(11) 0.0011(8) -0.0056(8) 0.0193(8)
C008 0.0406(10) 0.0444(10) 0.0445(12) 0.0016(8) -0.0026(8) 0.0213(8)
C009 0.0399(10) 0.0506(11) 0.0413(12) 0.0019(9) 0.0039(8) 0.0176(9)
C00A 0.0508(11) 0.0539(11) 0.0392(12) 0.0004(9) -0.0022(9) 0.0273(9)
C00B 0.0442(10) 0.0471(10) 0.0400(11) -0.0023(8) -0.0046(8) 0.0229(8)
C00C 0.0506(11) 0.0559(11) 0.0428(12) -0.0023(9) 0.0013(9) 0.0308(10)
C00D 0.0437(10) 0.0506(11) 0.0447(12) 0.0030(9) -0.0059(9) 0.0204(9)
C00E 0.0468(11) 0.0515(11) 0.0471(13) -0.0050(9) -0.0021(9) 0.0253(9)
C00F 0.0460(11) 0.0565(12) 0.0478(13) 0.0054(10) -0.0027(9) 0.0205(10)
C00G 0.0562(12) 0.0542(12) 0.0461(13) 0.0025(9) -0.0011(9) 0.0282(10)
C00H 0.0450(11) 0.0731(14) 0.0600(15) 0.0059(11) 0.0052(10) 0.0323(11)
C00I 0.0739(14) 0.0644(13) 0.0571(15) -0.0054(11) -0.0046(11) 0.0429(12)
C00J 0.0573(13) 0.0573(12) 0.0536(14) -0.0105(10) -0.0099(10) 0.0243(10)
C00K 0.0631(13) 0.0555(12) 0.0583(15) 0.0127(10) -0.0064(11) 0.0268(11)
C00L 0.0443(11) 0.0633(13) 0.0661(16) 0.0020(12) -0.0070(10) 0.0198(10)
C00M 0.0604(13) 0.0822(16) 0.0481(14) 0.0069(11) 0.0003(10) 0.0369(12)
C00N 0.0774(15) 0.0558(13) 0.0730(18) -0.0013(12) -0.0123(13) 0.0406(12)
C00O 0.0545(13) 0.0855(16) 0.0613(16) -0.0023(13) 0.0083(11) 0.0352(12)
C00P 0.0691(14) 0.0803(16) 0.0402(13) 0.0153(11) 0.0080(11) 0.0282(12)
C00Q 0.0609(15) 0.108(2) 0.0673(19) -0.0162(16) 0.0169(14) 0.0287(15)
C00R 0.0775(17) 0.108(2) 0.0462(16) 0.0114(14) -0.0089(13) 0.0332(16)
C00S 0.0635(16) 0.113(2) 0.0483(17) -0.0052(15) 0.0116(13) 0.0119(15)

loop_
_atom_type_symbol
_atom_type_description
_atom_type_scat_dispersion_real
_atom_type_scat_dispersion_imag
_atom_type_scat_source
C C 0.0033 0.0016 'International Tables Vol C Tables 4.2.6.8 and 6.1.1.4'
H H 0.0000 0.0000 'International Tables Vol C Tables 4.2.6.8 and 6.1.1.4'
N N 0.0061 0.0033 'International Tables Vol C Tables 4.2.6.8 and 6.1.1.4'
O O 0.0106 0.0060 'International Tables Vol C Tables 4.2.6.8 and 6.1.1.4'

loop_
_geom_angle_atom_site_label_1
_geom_angle_atom_site_label_2
_geom_angle_atom_site_label_3
_geom_angle
_geom_angle_site_symmetry_1
_geom_angle_site_symmetry_3
_geom_angle_publ_flag
C00F O001 C00B 109.74(14) . . ?
C00A N003 C00D 108.34(17) . . ?
C00A N003 C00P 125.54(19) . . ?
C00D N003 C00P 125.82(17) . . ?
C005 C004 C00B 120.95(16) . . ?
C008 C004 C005 129.76(18) . . ?
C008 C004 C00B 109.29(16) . . ?
C00C C005 C004 120.43(17) . . ?
C00E C005 C004 121.17(16) . . ?
C00E C005 C00C 118.40(17) . . ?
C007 C006 C00B 127.93(17) . . ?
C00A C006 C007 106.64(17) . . ?
C00A C006 C00B 125.15(17) . . ?
C00D C007 C006 106.20(17) . . ?
C00G C007 C006 135.23(18) . . ?
C00G C007 C00D 118.57(18) . . ?
C004 C008 C009 131.37(17) . . ?
C004 C008 C00F 107.95(18) . . ?
C00F C008 C009 120.64(17) . . ?
C00M C009 C008 121.16(18) . . ?
C00M C009 C00O 118.0(2) . . ?
C00O C009 C008 120.83(19) . . ?
N003 C00A H00A 124.6 . . ?
C006 C00A N003 110.85(18) . . ?
C006 C00A H00A 124.6 . . ?
O001 C00B C004 103.50(15) . . ?
O001 C00B C006 108.94(14) . . ?
O001 C00B H00B 109.3 . . ?
C004 C00B H00B 109.3 . . ?
C006 C00B C004 116.30(15) . . ?
C006 C00B H00B 109.3 . . ?
C005 C00C H00C 119.9 . . ?
C00H C00C C005 120.3(2) . . ?
C00H C00C H00C 119.9 . . ?
N003 C00D C007 107.95(17) . . ?
N003 C00D C00K 129.93(19) . . ?
C00K C00D C007 122.10(19) . . ?
C005 C00E H00E 119.5 . . ?
C00J C00E C005 120.93(19) . . ?
C00J C00E H00E 119.5 . . ?
O001 C00F C008 109.50(17) . . ?
O002 C00F O001 121.16(18) . . ?
O002 C00F C008 129.3(2) . . ?
C007 C00G H00G 120.4 . . ?
C00I C00G C007 119.2(2) . . ?
C00I C00G H00G 120.4 . . ?
C00C C00H H00H 119.8 . . ?
C00L C00H C00C 120.4(2) . . ?
C00L C00H H00H 119.8 . . ?
C00G C00I H00I 119.5 . . ?
C00G C00I C00N 121.0(2) . . ?
C00N C00I H00I 119.5 . . ?
C00E C00J H00J 119.9 . . ?
C00E C00J C00L 120.1(2) . . ?
C00L C00J H00J 119.9 . . ?
C00D C00K H00K 121.3 . . ?
C00N C00K C00D 117.3(2) . . ?
C00N C00K H00K 121.3 . . ?
C00H C00L C00J 119.9(2) . . ?
C00H C00L H00L 120.1 . . ?
C00J C00L H00L 120.1 . . ?
C009 C00M H00M 119.9 . . ?
C009 C00M C00R 120.3(2) . . ?
C00R C00M H00M 119.9 . . ?
C00I C00N H00N 119.1 . . ?
C00K C00N C00I 121.8(2) . . ?
C00K C00N H00N 119.1 . . ?
C009 C00O H00O 119.6 . . ?
C00Q C00O C009 120.8(2) . . ?
C00Q C00O H00O 119.6 . . ?
N003 C00P H00D 109.5 . . ?
N003 C00P H00F 109.5 . . ?
N003 C00P H00P 109.5 . . ?
H00D C00P H00F 109.5 . . ?
H00D C00P H00P 109.5 . . ?
H00F C00P H00P 109.5 . . ?
C00O C00Q H00Q 119.6 . . ?
C00S C00Q C00O 120.7(3) . . ?
C00S C00Q H00Q 119.6 . . ?
C00M C00R H00R 119.8 . . ?
C00S C00R C00M 120.4(3) . . ?
C00S C00R H00R 119.8 . . ?
C00Q C00S C00R 119.8(3) . . ?
C00Q C00S H00S 120.1 . . ?
C00R C00S H00S 120.1 . . ?

loop_
_geom_bond_atom_site_label_1
_geom_bond_atom_site_label_2
_geom_bond_distance
_geom_bond_site_symmetry_2
_geom_bond_publ_flag
O001 C00B 1.468(2) . ?
O001 C00F 1.357(3) . ?
O002 C00F 1.211(2) . ?
N003 C00A 1.375(2) . ?
N003 C00D 1.384(3) . ?
N003 C00P 1.461(3) . ?
C004 C005 1.482(3) . ?
C004 C008 1.353(3) . ?
C004 C00B 1.521(3) . ?
C005 C00C 1.402(3) . ?
C005 C00E 1.395(3) . ?
C006 C007 1.445(3) . ?
C006 C00A 1.369(3) . ?
C006 C00B 1.494(3) . ?
C007 C00D 1.428(3) . ?
C007 C00G 1.404(3) . ?
C008 C009 1.484(3) . ?
C008 C00F 1.477(3) . ?
C009 C00M 1.387(3) . ?
C009 C00O 1.394(3) . ?
C00A H00A 0.9300 . ?
C00B H00B 0.9800 . ?
C00C H00C 0.9300 . ?
C00C C00H 1.392(3) . ?
C00D C00K 1.395(3) . ?
C00E H00E 0.9300 . ?
C00E C00J 1.383(3) . ?
C00G H00G 0.9300 . ?
C00G C00I 1.384(3) . ?
C00H H00H 0.9300 . ?
C00H C00L 1.378(3) . ?
C00I H00I 0.9300 . ?
C00I C00N 1.399(3) . ?
C00J H00J 0.9300 . ?
C00J C00L 1.387(3) . ?
C00K H00K 0.9300 . ?
C00K C00N 1.385(3) . ?
C00L H00L 0.9300 . ?
C00M H00M 0.9300 . ?
C00M C00R 1.396(3) . ?
C00N H00N 0.9300 . ?
C00O H00O 0.9300 . ?
C00O C00Q 1.381(4) . ?
C00P H00D 0.9600 . ?
C00P H00F 0.9600 . ?
C00P H00P 0.9600 . ?
C00Q H00Q 0.9300 . ?
C00Q C00S 1.357(4) . ?
C00R H00R 0.9300 . ?
C00R C00S 1.373(4) . ?
C00S H00S 0.9300 . ?

loop_
_smtbx_masks_void_nr
_smtbx_masks_void_average_x
_smtbx_masks_void_average_y
_smtbx_masks_void_average_z
_smtbx_masks_void_volume
_smtbx_masks_void_count_electrons
_smtbx_masks_void_content
1 0.000 0.000 -0.047 527.9 131.7 ?
2 0.028 0.302 0.590 15.8 0.0 ?
3 -0.059 0.305 0.923 15.8 0.0 ?
4 0.032 0.393 0.257 15.8 0.0 ?
5 -0.032 0.607 0.743 15.8 0.0 ?
6 0.059 0.695 0.077 15.8 0.0 ?
7 -0.028 0.698 0.410 15.8 0.0 ?
8 0.333 0.667 -0.388 527.9 131.7 ?
9 0.274 0.972 0.590 15.8 0.0 ?
10 0.302 0.274 0.410 15.8 0.0 ?
11 0.305 0.365 0.077 15.8 0.0 ?
12 0.365 0.059 0.923 15.8 0.0 ?
13 0.361 0.968 0.257 15.8 0.0 ?
14 0.393 0.361 0.743 15.8 0.0 ?
15 0.667 0.333 -0.721 527.9 131.7 ?
16 0.607 0.639 0.257 15.8 0.0 ?
17 0.635 0.941 0.077 15.8 0.0 ?
18 0.639 0.032 0.743 15.8 0.0 ?
19 0.695 0.635 0.923 15.8 0.0 ?
20 0.698 0.726 0.590 15.8 0.0 ?
21 0.726 0.028 0.410 15.8 0.0 ?
